data_8105979
loop_
_publ_author_name
'Li, Xiao-Fei'
'Ma, Li-Gang'
'Guo, Wen-Feng'
'Zhao, Wen-Feng'

_publ_section_title
;
 Crystal structure of
 diaqua[5,5&#x2032;-dicarboxy-2,2&#x2032;-(propane-1,3-diyl)bis(1H-imidazole-4-carboxylato-\k4O,O&#x2032;,N,N&#x2032;)]zinc(II)
 dihydrate, C13H18N4O12Zn
;
_journal_issue 6
_journal_name_full 'Zeitschrift f\"ur Kristallographie - New Crystal Structures'
_journal_page_first 1203
_journal_page_last 1205
_journal_paper_doi 10.1515/ncrs-2019-0327
_journal_volume 234
_journal_year 2019
_chemical_formula_sum 'C13 H18 N4 O12 Zn'
_chemical_formula_weight 487.68
_space_group_crystal_system triclinic
_space_group_IT_number 2
_space_group_name_Hall '-P 1'
_space_group_name_H-M_alt 'P -1'
_atom_sites_solution_hydrogens mixed
_atom_sites_solution_primary direct
_atom_sites_solution_secondary difmap
_cell_angle_alpha 109.2790(11)
_cell_angle_beta 92.6348(12)
_cell_angle_gamma 116.2514(10)
_cell_formula_units_Z 2
_cell_length_a 9.0311(3)
_cell_length_b 9.4464(3)
_cell_length_c 12.6951(5)
_cell_measurement_reflns_used 9782
_cell_measurement_temperature 293(2)
_cell_measurement_theta_max 27.53
_cell_measurement_theta_min 2.58
_cell_volume 892.97(6)
_computing_cell_refinement 'Bruker SAINT'
_computing_data_collection 'Bruker D8 VENTURE'
_computing_data_reduction 'Bruker SAINT'
_computing_structure_refinement 'SHELXL-2018/3 (Sheldrick, 2015)'
_computing_structure_solution 'SHELXL-2018/3 (Sheldrick, 2015)'
_diffrn_ambient_temperature 293(2)
_diffrn_measured_fraction_theta_full 0.998
_diffrn_measured_fraction_theta_max 0.999
_diffrn_measurement_device_type 'Bruker D8 VENTURE PHOTON'
_diffrn_measurement_method '\f and \w scans'
_diffrn_radiation_type MoK\a
_diffrn_radiation_wavelength 0.71073
_diffrn_reflns_av_R_equivalents 0.0280
_diffrn_reflns_av_unetI/netI 0.0156
_diffrn_reflns_Laue_measured_fraction_full 0.998
_diffrn_reflns_Laue_measured_fraction_max 0.999
_diffrn_reflns_limit_h_max 11
_diffrn_reflns_limit_h_min -11
_diffrn_reflns_limit_k_max 12
_diffrn_reflns_limit_k_min -12
_diffrn_reflns_limit_l_max 16
_diffrn_reflns_limit_l_min -16
_diffrn_reflns_number 38319
_diffrn_reflns_point_group_measured_fraction_full 0.998
_diffrn_reflns_point_group_measured_fraction_max 0.999
_diffrn_reflns_theta_full 25.242
_diffrn_reflns_theta_max 27.578
_diffrn_reflns_theta_min 2.635
_diffrn_source 'fine-focus sealed tube'
_exptl_absorpt_coefficient_mu 1.453
_exptl_absorpt_correction_type multi-scan
_exptl_absorpt_process_details 'SADABS(Bruker 2000)'
_exptl_crystal_colour colourless
_exptl_crystal_density_diffrn 1.814
_exptl_crystal_density_method 'not measured'
_exptl_crystal_description block
_exptl_crystal_F_000 500
_exptl_crystal_size_max 0.210
_exptl_crystal_size_mid 0.180
_exptl_crystal_size_min 0.140
_exptl_transmission_factor_max 0.7456
_exptl_transmission_factor_min 0.7009
_refine_diff_density_max 0.351
_refine_diff_density_min -0.393
_refine_diff_density_rms 0.056
_refine_ls_extinction_coef .
_refine_ls_extinction_method none
_refine_ls_goodness_of_fit_ref 1.035
_refine_ls_hydrogen_treatment constr
_refine_ls_matrix_type full
_refine_ls_number_parameters 301
_refine_ls_number_reflns 4132
_refine_ls_number_restraints 8
_refine_ls_restrained_S_all 1.040
_refine_ls_R_factor_all 0.0315
_refine_ls_R_factor_gt 0.0263
_refine_ls_shift/su_max 0.002
_refine_ls_shift/su_mean 0.000
_refine_ls_structure_factor_coef Fsqd
_refine_ls_weighting_details 'w=1/[\s^2^(Fo^2^)+(0.0412P)^2^+0.4002P] where P=(Fo^2^+2Fc^2^)/3'
_refine_ls_weighting_scheme calc
_refine_ls_wR_factor_gt 0.0685
_refine_ls_wR_factor_ref 0.0712
_reflns_Friedel_coverage 0.000
_reflns_Friedel_fraction_full .
_reflns_Friedel_fraction_max .
_reflns_number_gt 3750
_reflns_number_total 4132
_reflns_threshold_expression 'I > 2\s(I)'
_cod_data_source_file suppl_ncrs-2019-0327_suppl.cif
_cod_data_source_block exp_I
_cod_original_cell_volume 892.97(5)
_cod_database_code 8105979
_shelx_space_group_comment
;
The symmetry employed for this shelxl refinement is uniquely defined
by the following loop, which should always be used as a source of
symmetry information in preference to the above space-group names.
They are only intended as comments.
;
_shelx_estimated_absorpt_t_min 0.750
_shelx_estimated_absorpt_t_max 0.822

loop_
_space_group_symop_operation_xyz
'x, y, z'
'-x, -y, -z'

loop_
_atom_site_label
_atom_site_type_symbol
_atom_site_fract_x
_atom_site_fract_y
_atom_site_fract_z
_atom_site_U_iso_or_equiv
_atom_site_adp_type
_atom_site_occupancy
_atom_site_site_symmetry_order
_atom_site_calc_flag
_atom_site_refinement_flags_posn
_atom_site_refinement_flags_adp
_atom_site_refinement_flags_occupancy
_atom_site_disorder_assembly
_atom_site_disorder_group
Zn1 Zn 0.57628(2) 0.90902(2) 0.72601(2) 0.02455(7) Uani 1 1 d . . . . .
N1 N 0.31469(16) 0.74953(16) 0.69129(11) 0.0203(3) Uani 1 1 d . . . . .
N2 N 0.04000(16) 0.58174(17) 0.65381(11) 0.0217(3) Uani 1 1 d . . . . .
H2A H -0.048496 0.501368 0.652992 0.026 Uiso 1 1 d R U . . .
N3 N 0.70782(17) 0.81796(18) 0.79339(12) 0.0252(3) Uani 1 1 d . . . . .
N4 N 0.82540(18) 0.69593(19) 0.85872(13) 0.0296(3) Uani 1 1 d . . . . .
H4A H 0.838009 0.627546 0.879313 0.036 Uiso 1 1 d R U . . .
O1 O 0.49758(14) 1.03639(15) 0.65041(11) 0.0297(3) Uani 1 1 d . . . . .
O2 O 0.26620(15) 1.02266(17) 0.56788(12) 0.0349(3) Uani 1 1 d . . . . .
O3 O -0.04767(16) 0.83827(19) 0.52744(14) 0.0422(3) Uani 1 1 d . . . . .
H3 H 0.055341 0.897949 0.539652 0.051 Uiso 1 1 calc R U . . .
O4 O -0.22682(14) 0.60709(16) 0.55212(12) 0.0334(3) Uani 1 1 d . . . . .
O5 O 0.84619(16) 1.11732(17) 0.76480(12) 0.0367(3) Uani 1 1 d . . . . .
O6 O 1.10914(17) 1.18466(19) 0.83503(15) 0.0464(4) Uani 1 1 d . . . . .
H6 H 1.156033 1.138806 0.856642 0.056 Uiso 1 1 calc R U . . .
O7 O 1.24592(15) 1.04756(18) 0.90890(12) 0.0357(3) Uani 1 1 d . . . . .
O8 O 1.16830(17) 0.81224(18) 0.94498(12) 0.0370(3) Uani 1 1 d . . . . .
O9 O 0.58474(15) 0.77476(16) 0.55246(10) 0.0290(3) Uani 1 1 d . . . . .
H9A H 0.637104 0.838741 0.517914 0.035 Uiso 1 1 d R U . . .
H9B H 0.636344 0.717931 0.551354 0.035 Uiso 1 1 d R U . . .
O10 O 0.56749(16) 1.07248(19) 0.88742(11) 0.0391(3) Uani 1 1 d . . . . .
H10A H 0.479488 1.075187 0.906511 0.047 Uiso 1 1 d R U . . .
H10B H 0.640678 1.109097 0.947941 0.047 Uiso 1 1 d R U . . .
O11 O 0.71989(17) 0.33836(19) 0.63106(14) 0.0479(4) Uani 1 1 d . . . . .
H11A H 0.653311 0.244873 0.636692 0.057 Uiso 1 1 d R U . . .
H11B H 0.646131 0.330063 0.581912 0.057 Uiso 1 1 d R U . . .
O12 O 0.1587(3) 0.5603(2) 0.08474(18) 0.0699(5) Uani 1 1 d . . . . .
H12A H 0.244207 0.651044 0.087790 0.084 Uiso 1 1 d R U . . .
H12B H 0.105117 0.609324 0.118890 0.084 Uiso 1 1 d R U . . .
C1 C 0.3401(2) 0.9675(2) 0.61680(14) 0.0234(3) Uani 1 1 d . . . . .
C2 C 0.23509(19) 0.8101(2) 0.63776(13) 0.0202(3) Uani 1 1 d . . . . .
C3 C 0.06323(19) 0.7072(2) 0.61392(13) 0.0208(3) Uani 1 1 d . . . . .
C4 C -0.0814(2) 0.7137(2) 0.56176(14) 0.0255(3) Uani 1 1 d . . . . .
C5 C 0.19330(19) 0.6113(2) 0.70014(13) 0.0213(3) Uani 1 1 d D . . . .
C6 C 0.2080(9) 0.5009(9) 0.7564(6) 0.031(2) Uani 0.655(5) 1 d D . P A 1
H6A H 0.185989 0.393255 0.697140 0.037 Uiso 0.655(5) 1 calc R U P A 1
H6B H 0.120415 0.475038 0.799419 0.037 Uiso 0.655(5) 1 calc R U P A 1
C7 C 0.3804(3) 0.5779(3) 0.8377(2) 0.0270(7) Uani 0.655(5) 1 d D . P A 1
H7A H 0.362785 0.537218 0.899347 0.032 Uiso 0.655(5) 1 calc R U P A 1
H7B H 0.430337 0.701813 0.871425 0.032 Uiso 0.655(5) 1 calc R U P A 1
C8 C 0.5045(4) 0.5293(5) 0.7751(4) 0.0351(9) Uani 0.655(5) 1 d D . P A 1
H8A H 0.507353 0.436525 0.790595 0.042 Uiso 0.655(5) 1 calc R U P A 1
H8B H 0.465839 0.490086 0.693072 0.042 Uiso 0.655(5) 1 calc R U P A 1
C6' C 0.2251(18) 0.505(2) 0.7560(14) 0.043(5) Uani 0.345(5) 1 d D . P A 2
H6'A H 0.121810 0.396341 0.735407 0.052 Uiso 0.345(5) 1 calc R U P A 2
H6'B H 0.252321 0.564349 0.838599 0.052 Uiso 0.345(5) 1 calc R U P A 2
C7' C 0.3686(6) 0.4682(6) 0.7213(4) 0.0281(13) Uani 0.345(5) 1 d D . P A 2
H7'A H 0.413089 0.518393 0.666712 0.034 Uiso 0.345(5) 1 calc R U P A 2
H7'B H 0.324474 0.345288 0.684251 0.034 Uiso 0.345(5) 1 calc R U P A 2
C8' C 0.5141(8) 0.5431(12) 0.8271(7) 0.042(2) Uani 0.345(5) 1 d D . P A 2
H8'A H 0.482974 0.593099 0.896325 0.051 Uiso 0.345(5) 1 calc R U P A 2
H8'B H 0.532239 0.452001 0.833208 0.051 Uiso 0.345(5) 1 calc R U P A 2
C9 C 0.6787(2) 0.6814(2) 0.81480(17) 0.0322(4) Uani 1 1 d D . . . .
C10 C 0.9474(2) 1.0842(2) 0.80588(16) 0.0288(4) Uani 1 1 d . . . . .
C11 C 0.88010(19) 0.9217(2) 0.82321(13) 0.0227(3) Uani 1 1 d . . . . .
C12 C 0.9556(2) 0.8476(2) 0.86483(13) 0.0230(3) Uani 1 1 d . . . . .
C13 C 1.1368(2) 0.9047(2) 0.91013(14) 0.0263(3) Uani 1 1 d . . . . .

loop_
_atom_site_aniso_label
_atom_site_aniso_U_11
_atom_site_aniso_U_22
_atom_site_aniso_U_33
_atom_site_aniso_U_23
_atom_site_aniso_U_13
_atom_site_aniso_U_12
Zn1 0.01597(10) 0.02681(11) 0.03493(12) 0.01753(9) 0.00261(7) 0.01012(8)
N1 0.0160(6) 0.0212(6) 0.0256(7) 0.0121(5) 0.0041(5) 0.0086(5)
N2 0.0151(6) 0.0201(6) 0.0283(7) 0.0113(5) 0.0047(5) 0.0059(5)
N3 0.0185(6) 0.0272(7) 0.0306(7) 0.0104(6) 0.0011(5) 0.0126(6)
N4 0.0238(7) 0.0274(7) 0.0428(8) 0.0160(6) 0.0040(6) 0.0153(6)
O1 0.0178(5) 0.0297(6) 0.0467(7) 0.0252(6) 0.0049(5) 0.0085(5)
O2 0.0235(6) 0.0412(7) 0.0555(8) 0.0363(7) 0.0091(6) 0.0161(6)
O3 0.0196(6) 0.0486(8) 0.0702(10) 0.0412(8) 0.0050(6) 0.0140(6)
O4 0.0174(6) 0.0328(7) 0.0490(8) 0.0185(6) 0.0025(5) 0.0101(5)
O5 0.0294(7) 0.0389(7) 0.0536(8) 0.0288(7) 0.0084(6) 0.0188(6)
O6 0.0251(7) 0.0431(8) 0.0789(11) 0.0379(8) 0.0071(7) 0.0134(6)
O7 0.0192(6) 0.0392(7) 0.0454(8) 0.0148(6) 0.0026(5) 0.0132(5)
O8 0.0300(6) 0.0409(7) 0.0420(7) 0.0126(6) -0.0035(5) 0.0224(6)
O9 0.0251(6) 0.0364(7) 0.0364(6) 0.0228(6) 0.0111(5) 0.0175(5)
O10 0.0251(6) 0.0539(9) 0.0327(7) 0.0063(6) 0.0000(5) 0.0227(6)
O11 0.0237(7) 0.0414(8) 0.0711(10) 0.0356(8) -0.0007(6) 0.0012(6)
O12 0.0762(13) 0.0594(11) 0.0926(14) 0.0468(11) 0.0150(11) 0.0364(10)
C1 0.0207(7) 0.0254(8) 0.0287(8) 0.0152(7) 0.0072(6) 0.0114(6)
C2 0.0179(7) 0.0233(7) 0.0228(7) 0.0115(6) 0.0051(6) 0.0110(6)
C3 0.0186(7) 0.0234(7) 0.0218(7) 0.0099(6) 0.0043(6) 0.0107(6)
C4 0.0208(8) 0.0281(8) 0.0289(8) 0.0115(7) 0.0031(6) 0.0130(7)
C5 0.0182(7) 0.0224(7) 0.0245(7) 0.0106(6) 0.0050(6) 0.0100(6)
C6 0.013(2) 0.030(3) 0.047(4) 0.020(3) -0.0004(19) 0.0067(19)
C7 0.0225(13) 0.0299(13) 0.0299(13) 0.0180(11) 0.0044(10) 0.0095(10)
C8 0.0234(17) 0.0250(15) 0.047(2) 0.0066(18) 0.0028(18) 0.0099(12)
C6' 0.046(8) 0.047(9) 0.071(11) 0.052(8) 0.025(7) 0.029(7)
C7' 0.026(3) 0.023(2) 0.038(3) 0.015(2) 0.009(2) 0.012(2)
C8' 0.021(3) 0.054(4) 0.045(5) 0.031(4) -0.004(3) 0.006(3)
C9 0.0215(8) 0.0270(9) 0.0469(11) 0.0123(8) 0.0026(7) 0.0129(7)
C10 0.0234(8) 0.0314(9) 0.0368(9) 0.0171(7) 0.0076(7) 0.0146(7)
C11 0.0187(7) 0.0266(8) 0.0233(7) 0.0088(6) 0.0033(6) 0.0123(6)
C12 0.0201(7) 0.0250(8) 0.0233(8) 0.0063(6) 0.0020(6) 0.0129(6)
C13 0.0213(8) 0.0335(9) 0.0222(8) 0.0046(7) 0.0006(6) 0.0167(7)

loop_
_atom_type_symbol
_atom_type_description
_atom_type_scat_dispersion_real
_atom_type_scat_dispersion_imag
_atom_type_scat_source
C C 0.0033 0.0016 'International Tables Vol C Tables 4.2.6.8 and 6.1.1.4'
H H 0.0000 0.0000 'International Tables Vol C Tables 4.2.6.8 and 6.1.1.4'
N N 0.0061 0.0033 'International Tables Vol C Tables 4.2.6.8 and 6.1.1.4'
O O 0.0106 0.0060 'International Tables Vol C Tables 4.2.6.8 and 6.1.1.4'
Zn Zn 0.2839 1.4301 'International Tables Vol C Tables 4.2.6.8 and 6.1.1.4'

loop_
_geom_angle_atom_site_label_1
_geom_angle_atom_site_label_2
_geom_angle_atom_site_label_3
_geom_angle
_geom_angle_site_symmetry_1
_geom_angle_site_symmetry_3
N3 Zn1 O1 166.40(5) . .
N3 Zn1 N1 111.68(5) . .
O1 Zn1 N1 81.37(5) . .
N3 Zn1 O10 96.19(5) . .
O1 Zn1 O10 87.26(5) . .
N1 Zn1 O10 90.21(5) . .
N3 Zn1 O9 92.03(5) . .
O1 Zn1 O9 83.66(5) . .
N1 Zn1 O9 91.15(5) . .
O10 Zn1 O9 170.50(5) . .
N3 Zn1 O5 77.71(5) . .
O1 Zn1 O5 89.57(5) . .
N1 Zn1 O5 169.81(5) . .
O10 Zn1 O5 84.69(5) . .
O9 Zn1 O5 92.47(5) . .
C5 N1 C2 106.51(12) . .
C5 N1 Zn1 144.93(11) . .
C2 N1 Zn1 108.55(10) . .
C5 N2 C3 108.39(13) . .
C5 N2 H2A 122.3 . .
C3 N2 H2A 129.3 . .
C9 N3 C11 106.36(13) . .
C9 N3 Zn1 139.22(12) . .
C11 N3 Zn1 114.36(11) . .
C9 N4 C12 108.56(14) . .
C9 N4 H4A 127.3 . .
C12 N4 H4A 124.1 . .
C1 O1 Zn1 114.39(10) . .
C4 O3 H3 109.5 . .
C10 O5 Zn1 112.08(12) . .
C10 O6 H6 109.5 . .
Zn1 O9 H9A 115.2 . .
Zn1 O9 H9B 111.5 . .
H9A O9 H9B 104.1 . .
Zn1 O10 H10A 126.1 . .
Zn1 O10 H10B 120.6 . .
H10A O10 H10B 108.5 . .
H11A O11 H11B 94.0 . .
H12A O12 H12B 96.1 . .
O1 C1 O2 124.65(15) . .
O1 C1 C2 116.76(13) . .
O2 C1 C2 118.59(14) . .
C3 C2 N1 109.59(13) . .
C3 C2 C1 131.50(14) . .
N1 C2 C1 118.91(13) . .
C2 C3 N2 105.34(13) . .
C2 C3 C4 133.10(15) . .
N2 C3 C4 121.53(14) . .
O4 C4 O3 121.65(15) . .
O4 C4 C3 120.95(15) . .
O3 C4 C3 117.40(14) . .
N1 C5 N2 110.16(13) . .
N1 C5 C6 129.2(3) . .
N2 C5 C6 120.6(3) . .
N1 C5 C6' 124.2(6) . .
N2 C5 C6' 125.6(6) . .
C5 C6 C7 115.5(5) . .
C5 C6 H6A 108.4 . .
C7 C6 H6A 108.4 . .
C5 C6 H6B 108.4 . .
C7 C6 H6B 108.4 . .
H6A C6 H6B 107.5 . .
C6 C7 C8 112.1(4) . .
C6 C7 H7A 109.2 . .
C8 C7 H7A 109.2 . .
C6 C7 H7B 109.2 . .
C8 C7 H7B 109.2 . .
H7A C7 H7B 107.9 . .
C9 C8 C7 110.1(3) . .
C9 C8 H8A 109.6 . .
C7 C8 H8A 109.6 . .
C9 C8 H8B 109.6 . .
C7 C8 H8B 109.6 . .
H8A C8 H8B 108.2 . .
C5 C6' C7' 113.4(7) . .
C5 C6' H6'A 108.9 . .
C7' C6' H6'A 108.9 . .
C5 C6' H6'B 108.9 . .
C7' C6' H6'B 108.9 . .
H6'A C6' H6'B 107.7 . .
C6' C7' C8' 111.3(8) . .
C6' C7' H7'A 109.4 . .
C8' C7' H7'A 109.4 . .
C6' C7' H7'B 109.4 . .
C8' C7' H7'B 109.4 . .
H7'A C7' H7'B 108.0 . .
C9 C8' C7' 110.0(5) . .
C9 C8' H8'A 109.7 . .
C7' C8' H8'A 109.7 . .
C9 C8' H8'B 109.7 . .
C7' C8' H8'B 109.7 . .
H8'A C8' H8'B 108.2 . .
N3 C9 N4 110.22(15) . .
N3 C9 C8 120.1(2) . .
N4 C9 C8 129.0(2) . .
N3 C9 C8' 130.4(4) . .
N4 C9 C8' 117.1(3) . .
O5 C10 O6 123.31(17) . .
O5 C10 C11 118.45(15) . .
O6 C10 C11 118.24(15) . .
C12 C11 N3 109.60(14) . .
C12 C11 C10 133.02(15) . .
N3 C11 C10 117.39(14) . .
C11 C12 N4 105.25(14) . .
C11 C12 C13 132.10(16) . .
N4 C12 C13 122.64(15) . .
O8 C13 O7 125.78(16) . .
O8 C13 C12 118.04(16) . .
O7 C13 C12 116.18(15) . .

loop_
_geom_bond_atom_site_label_1
_geom_bond_atom_site_label_2
_geom_bond_distance
_geom_bond_site_symmetry_2
Zn1 N3 2.0443(13) .
Zn1 O1 2.0810(11) .
Zn1 N1 2.0886(13) .
Zn1 O10 2.1502(13) .
Zn1 O9 2.1736(12) .
Zn1 O5 2.2501(13) .
N1 C5 1.327(2) .
N1 C2 1.3717(19) .
N2 C5 1.347(2) .
N2 C3 1.375(2) .
N2 H2A 0.8201 .
N3 C9 1.321(2) .
N3 C11 1.370(2) .
N4 C9 1.343(2) .
N4 C12 1.367(2) .
N4 H4A 0.8200 .
O1 C1 1.2534(19) .
O2 C1 1.259(2) .
O3 C4 1.304(2) .
O3 H3 0.8200 .
O4 C4 1.219(2) .
O5 C10 1.234(2) .
O6 C10 1.290(2) .
O6 H6 0.8200 .
O7 C13 1.278(2) .
O8 C13 1.226(2) .
O9 H9A 0.8500 .
O9 H9B 0.8500 .
O10 H10A 0.8501 .
O10 H10B 0.8499 .
O11 H11A 0.8500 .
O11 H11B 0.8500 .
O12 H12A 0.8500 .
O12 H12B 0.8501 .
C1 C2 1.489(2) .
C2 C3 1.369(2) .
C3 C4 1.472(2) .
C5 C6 1.491(6) .
C5 C6' 1.521(8) .
C6 C7 1.540(6) .
C6 H6A 0.9700 .
C6 H6B 0.9700 .
C7 C8 1.548(4) .
C7 H7A 0.9700 .
C7 H7B 0.9700 .
C8 C9 1.497(4) .
C8 H8A 0.9700 .
C8 H8B 0.9700 .
C6' C7' 1.529(9) .
C6' H6'A 0.9700 .
C6' H6'B 0.9700 .
C7' C8' 1.555(7) .
C7' H7'A 0.9700 .
C7' H7'B 0.9700 .
C8' C9 1.542(7) .
C8' H8'A 0.9700 .
C8' H8'B 0.9700 .
C10 C11 1.478(2) .
C11 C12 1.366(2) .
C12 C13 1.492(2) .

loop_
_geom_hbond_atom_site_label_D
_geom_hbond_atom_site_label_H
_geom_hbond_atom_site_label_A
_geom_hbond_distance_DH
_geom_hbond_distance_HA
_geom_hbond_distance_DA
_geom_hbond_angle_DHA
_geom_hbond_site_symmetry_A
_geom_hbond_publ_flag
N2 H2A O11 0.82 1.91 2.7077(19) 165.0 1_455 yes
N4 H4A O12 0.82 1.98 2.799(2) 172.8 2_666 yes
O3 H3 O2 0.82 1.68 2.4981(18) 178.6 . yes
O6 H6 O7 0.82 1.67 2.4887(19) 175.9 . yes
O9 H9A O2 0.85 1.92 2.7657(17) 174.4 2_676 yes
O9 H9B O4 0.85 1.94 2.7902(17) 174.8 1_655 yes
O10 H10A O7 0.85 2.01 2.8415(18) 165.5 1_455 yes
O10 H10B O8 0.85 1.83 2.6667(18) 166.5 2_777 yes
O11 H11A O1 0.85 1.92 2.7695(18) 178.1 1_545 yes
O11 H11B O9 0.85 2.23 3.0504(19) 162.5 2_666 yes
O12 H12A O10 0.85 2.30 3.130(2) 165.3 2_676 yes
O12 H12B O5 0.85 2.34 3.035(2) 139.7 2_676 yes

loop_
_geom_torsion_atom_site_label_1
_geom_torsion_atom_site_label_2
_geom_torsion_atom_site_label_3
_geom_torsion_atom_site_label_4
_geom_torsion
_geom_torsion_site_symmetry_1
_geom_torsion_site_symmetry_2
_geom_torsion_site_symmetry_3
_geom_torsion_site_symmetry_4
Zn1 O1 C1 O2 -179.28(14) . . . .
Zn1 O1 C1 C2 1.16(19) . . . .
C5 N1 C2 C3 0.00(17) . . . .
Zn1 N1 C2 C3 179.87(10) . . . .
C5 N1 C2 C1 179.35(14) . . . .
Zn1 N1 C2 C1 -0.78(17) . . . .
O1 C1 C2 C3 178.94(16) . . . .
O2 C1 C2 C3 -0.7(3) . . . .
O1 C1 C2 N1 -0.2(2) . . . .
O2 C1 C2 N1 -179.83(15) . . . .
N1 C2 C3 N2 -0.27(17) . . . .
C1 C2 C3 N2 -179.50(16) . . . .
N1 C2 C3 C4 177.76(16) . . . .
C1 C2 C3 C4 -1.5(3) . . . .
C5 N2 C3 C2 0.43(17) . . . .
C5 N2 C3 C4 -177.88(14) . . . .
C2 C3 C4 O4 -177.98(17) . . . .
N2 C3 C4 O4 -0.2(2) . . . .
C2 C3 C4 O3 1.5(3) . . . .
N2 C3 C4 O3 179.24(15) . . . .
C2 N1 C5 N2 0.28(18) . . . .
Zn1 N1 C5 N2 -179.52(13) . . . .
C2 N1 C5 C6 -176.6(4) . . . .
Zn1 N1 C5 C6 3.6(5) . . . .
C2 N1 C5 C6' -179.1(8) . . . .
Zn1 N1 C5 C6' 1.1(8) . . . .
C3 N2 C5 N1 -0.45(18) . . . .
C3 N2 C5 C6 176.7(4) . . . .
C3 N2 C5 C6' 178.9(8) . . . .
N1 C5 C6 C7 15.1(7) . . . .
N2 C5 C6 C7 -161.5(3) . . . .
C5 C6 C7 C8 -91.0(5) . . . .
C6 C7 C8 C9 138.4(4) . . . .
N1 C5 C6' C7' -44.3(15) . . . .
N2 C5 C6' C7' 136.4(8) . . . .
C5 C6' C7' C8' 119.4(11) . . . .
C6' C7' C8' C9 -117.2(7) . . . .
C11 N3 C9 N4 1.0(2) . . . .
Zn1 N3 C9 N4 177.96(13) . . . .
C11 N3 C9 C8 -170.6(2) . . . .
Zn1 N3 C9 C8 6.3(3) . . . .
C11 N3 C9 C8' 163.2(5) . . . .
Zn1 N3 C9 C8' -19.9(6) . . . .
C12 N4 C9 N3 -0.8(2) . . . .
C12 N4 C9 C8 169.9(3) . . . .
C12 N4 C9 C8' -165.6(4) . . . .
C7 C8 C9 N3 -65.1(4) . . . .
C7 C8 C9 N4 125.0(3) . . . .
C7' C8' C9 N3 52.1(9) . . . .
C7' C8' C9 N4 -146.7(5) . . . .
Zn1 O5 C10 O6 -179.95(15) . . . .
Zn1 O5 C10 C11 -0.3(2) . . . .
C9 N3 C11 C12 -0.94(19) . . . .
Zn1 N3 C11 C12 -178.73(11) . . . .
C9 N3 C11 C10 179.13(15) . . . .
Zn1 N3 C11 C10 1.34(19) . . . .
O5 C10 C11 C12 179.41(18) . . . .
O6 C10 C11 C12 -0.9(3) . . . .
O5 C10 C11 N3 -0.7(2) . . . .
O6 C10 C11 N3 179.01(16) . . . .
N3 C11 C12 N4 0.49(18) . . . .
C10 C11 C12 N4 -179.60(17) . . . .
N3 C11 C12 C13 -179.18(16) . . . .
C10 C11 C12 C13 0.7(3) . . . .
C9 N4 C12 C11 0.15(19) . . . .
C9 N4 C12 C13 179.86(15) . . . .
C11 C12 C13 O8 178.24(17) . . . .
N4 C12 C13 O8 -1.4(2) . . . .
C11 C12 C13 O7 -1.7(3) . . . .
N4 C12 C13 O7 178.65(15) . . . .
